data_1525204
loop_
_publ_author_name
'Schablaske, R.V.'
'Tani, B.S.'
'Chasanov, M.G.'

_publ_section_title
;
 The crystal structures of Ti Cd and Ti2 Cd
;
_journal_name_full 'Transactions of the Metallurgical Society of Aime'
_journal_page_first 867
_journal_page_last 868
_journal_volume 224
_journal_year 1962
_chemical_formula_sum 'Cd Ti'
_space_group_IT_number 129
_symmetry_space_group_name_Hall 'P 4ab 2ab -1ab'
_symmetry_space_group_name_H-M 'P 4/n m m :1'
_cell_angle_alpha 90
_cell_angle_beta 90
_cell_angle_gamma 90
_cell_formula_units_Z 2
_cell_length_a 2.904
_cell_length_b 2.904
_cell_length_c 8.954
_cell_volume 75.511
_citation_journal_id_ASTM TMSAAB
_cod_data_source_file Schablaske_TMSAAB_1962_707.cif
_cod_data_source_block Cd1Ti1
_cod_original_cell_volume 75.51102
_cod_original_sg_symbol_Hall '-P 4a 2a (x-1/4,y+1/4,z)'
_cod_original_formula_sum 'Cd1 Ti1'
_cod_database_code 1525204

loop_
_symmetry_equiv_pos_as_xyz
x,y,z
-y+1/2,x+1/2,z
-x,-y,z
y+1/2,-x+1/2,z
x+1/2,-y+1/2,-z
y,x,-z
-x+1/2,y+1/2,-z
-y,-x,-z
-x+1/2,-y+1/2,-z
y,-x,-z
x+1/2,y+1/2,-z
-y,x,-z
-x,y,z
-y+1/2,-x+1/2,z
x,-y,z
y+1/2,x+1/2,z

loop_
_atom_site_label
_atom_site_type_symbol
_atom_site_fract_x
_atom_site_fract_y
_atom_site_fract_z
_atom_site_occupancy
_atom_site_U_iso_or_equiv
Ti1 Ti 0 0.5 0.608 1 0.0
Cd1 Cd 0 0.5 0.13 1 0.0
